data_1100634
loop_
_publ_author_name
'Aurich, Hans G\"unter'
'Geiger, Michael'
'Gentes, Christian'
'Harms, Klaus'
'K\"oster, Heiner'

_publ_section_title
;
 Formation of enantiopure tricyclic compounds by intramolecular
 1,3-dipolar cycloaddition of nitrones
;
_journal_coden_ASTM TETRAB
_journal_issue 13
_journal_name_full Tetrahedron
_journal_page_first 3181
_journal_page_last 3196
_journal_paper_doi 10.1016/s0040-4020(98)00064-7
_journal_volume 54
_journal_year 1998
_chemical_formula_sum 'C17 H24 N2 O'
_space_group_IT_number 19
_symmetry_cell_setting orthorhombic
_symmetry_Int_Tables_number 19
_symmetry_space_group_name_Hall 'P 2ac 2ab'
_symmetry_space_group_name_H-M 'P 21 21 21'
_cell_angle_alpha 90
_cell_angle_beta 90
_cell_angle_gamma 90
_cell_formula_units_Z 4
_cell_length_a 9.750(2)
_cell_length_b 10.525(2)
_cell_length_c 15.035(3)
_cod_original_formula_sum 'C17 H24 N2 O1'
_cod_database_code 1100634

loop_
_symmetry_equiv_pos_site_id
_symmetry_equiv_pos_as_xyz
1 x,y,z
2 1/2-x,-y,1/2+z
3 1/2+x,1/2-y,-z
4 -x,1/2+y,1/2-z

loop_
_atom_site_label
_atom_site_type_symbol
_atom_site_fract_x
_atom_site_fract_y
_atom_site_fract_z
C1 C 0.8886(2) 0.1642(2) 0.14217(14)
O1 O 0.94360(13) 0.20889(14) 0.05915(10)
N1 N 0.8289(2) 0.2314(2) 0.00017(13)
C2 C 0.7327(2) 0.1282(2) 0.02051(14)
C3 C 0.7532(2) 0.0122(2) -0.03937(14)
N2 N 0.8437(2) -0.07004(15) 0.01338(11)
C4 C 0.7965(2) -0.0615(2) 0.10550(14)
C5 C 0.9016(2) -0.1103(2) 0.1719(2)
C6 C 1.0330(3) -0.0325(3) 0.1679(2)
C7 C 1.0046(3) 0.1033(3) 0.1932(2)
C8 C 0.7661(2) 0.0811(2) 0.11585(13)
C9 C 0.7715(3) 0.3559(2) 0.0220(2)
C10 C 0.6149(3) -0.0467(3) -0.0636(2)
C11 C 0.8635(2) -0.1981(2) -0.0207(2)
C12 C 0.9430(2) -0.2003(2) -0.10678(15)
C13 C 1.0504(3) -0.1183(2) -0.1209(2)
C14 C 1.1256(3) -0.1230(2) -0.1987(2)
C15 C 1.0946(3) -0.2097(3) -0.2638(2)
C16 C 0.9900(3) -0.2934(3) -0.2501(2)
C17 C 0.9139(2) -0.2883(3) -0.1722(2)
H1 H 0.8545(2) 0.2381(2) 0.17644(14)
H2 H 0.6368(2) 0.1588(2) 0.01699(14)
H3 H 0.8012(2) 0.0385(2) -0.09441(14)
H4 H 0.7102(2) -0.1102(2) 0.11215(14)
H5 H 0.9225(2) -0.1995(2) 0.1589(2)
H6 H 0.8632(2) -0.1059(2) 0.2321(2)
H7 H 1.1010(3) -0.0687(3) 0.2087(2)
H8 H 1.0709(3) -0.0356(3) 0.1076(2)
H9 H 1.0882(3) 0.1532(3) 0.1837(2)
H10 H 0.9830(3) 0.1065(3) 0.2569(2)
H11 H 0.6875(2) 0.0952(2) 0.15638(13)
H12 H 0.8397(8) 0.4211(3) 0.0111(13)
H13 H 0.745(2) 0.3575(7) 0.0842(4)
H14 H 0.6916(13) 0.3717(9) -0.0148(10)
H15 H 0.5605(9) 0.0147(7) -0.0963(13)
H16 H 0.5668(10) -0.0707(19) -0.0097(2)
H17 H 0.6296(3) -0.1214(12) -0.1001(12)
H18 H 0.7737(2) -0.2376(2) -0.0302(2)
H19 H 0.9126(2) -0.2486(2) 0.0239(2)
H20 H 1.0730(3) -0.0582(2) -0.0770(2)
H21 H 1.1989(3) -0.0662(2) -0.2071(2)
H22 H 1.1447(3) -0.2114(3) -0.3172(2)
H23 H 0.9694(3) -0.3547(3) -0.2935(2)
H24 H 0.8412(2) -0.3457(3) -0.1638(2)

loop_
_atom_type_symbol
_atom_type_radius_bond
C 0.68
H 0.23
N 0.68
O 0.68
